data_7249449
loop_
_publ_author_name
'Zhang, Lei'
'Wang, Yu'
'Xu, Mengyu'
'Kokot, Alex M.'
'Qiu, Jie'
'Burns, Peter C.'

_publ_section_title
;
 Hydrothermal synthesis and structure of organically templated layered
 neptunyl(vi) phosphate (NpO2)3(PO4)2(Terpy)
;
_journal_issue 42
_journal_name_full CrystEngComm
_journal_page_first 5991
_journal_page_last 5995
_journal_paper_doi 10.1039/D4CE00121D
_journal_volume 26
_journal_year 2024
_chemical_formula_moiety 'C15 H11 N3 Np3 O14 P2'
_chemical_formula_sum 'C15 H11 N3 Np3 O14 P2'
_chemical_formula_weight 1230.21
_chemical_name_common (NpO2)3(PO4)2(Terpy)
_space_group_crystal_system orthorhombic
_space_group_IT_number 29
_space_group_name_Hall 'P 2c -2ac'
_space_group_name_H-M_alt 'P c a 21'
_atom_sites_solution_hydrogens geom
_audit_creation_date 2024-10-08
_audit_creation_method
;
Olex2 1.2
(compiled 2018.05.29 svn.r3508 for OlexSys, GUI svn.r5506)
;
_audit_update_record
;
2024-10-08 deposited with the CCDC.	2024-10-09 downloaded from the CCDC.
;
_cell_angle_alpha 90
_cell_angle_beta 90
_cell_angle_gamma 90
_cell_formula_units_Z 4
_cell_length_a 13.9944(8)
_cell_length_b 12.1989(7)
_cell_length_c 13.1277(8)
_cell_measurement_reflns_used 9991
_cell_measurement_temperature 298
_cell_measurement_theta_max 28.77
_cell_measurement_theta_min 2.21
_cell_volume 2241.1(2)
_computing_cell_refinement 'Bruker SAINT (Bruker, 2015)'
_computing_data_collection 'Bruker APEX-3 (Bruker, 2015)'
_computing_data_reduction 'Bruker SAINT (Bruker, 2015)'
_computing_molecular_graphics 'Olex2 (Dolomanov et al., 2009)'
_computing_publication_material 'Olex2 (Dolomanov et al., 2009)'
_computing_structure_refinement 'ShelXL (Sheldrick, 2015)'
_computing_structure_solution 'SHELXS-97 (Sheldrick, 2008)'
_diffrn_ambient_temperature 298
_diffrn_detector_area_resol_mean 8.33
_diffrn_measured_fraction_theta_full 1.000
_diffrn_measured_fraction_theta_max 0.963
_diffrn_measurement_device_type 'Bruker APEX-II CCD'
_diffrn_measurement_method 'combination of \w and \f-scans '
_diffrn_radiation_type MoK\a
_diffrn_radiation_wavelength 0.71073
_diffrn_reflns_av_R_equivalents 0.0302
_diffrn_reflns_av_unetI/netI 0.0236
_diffrn_reflns_Laue_measured_fraction_full 1.000
_diffrn_reflns_Laue_measured_fraction_max 0.963
_diffrn_reflns_limit_h_max 18
_diffrn_reflns_limit_h_min -18
_diffrn_reflns_limit_k_max 15
_diffrn_reflns_limit_k_min -15
_diffrn_reflns_limit_l_max 17
_diffrn_reflns_limit_l_min -17
_diffrn_reflns_number 25503
_diffrn_reflns_point_group_measured_fraction_full 1.000
_diffrn_reflns_point_group_measured_fraction_max 0.941
_diffrn_reflns_theta_full 25.242
_diffrn_reflns_theta_max 28.737
_diffrn_reflns_theta_min 1.669
_exptl_absorpt_coefficient_mu 14.031
_exptl_absorpt_correction_T_max 0.7458
_exptl_absorpt_correction_T_min 0.5461
_exptl_absorpt_correction_type multi-scan
_exptl_absorpt_process_details 'SADABS (Krause 2015)'
_exptl_crystal_colour yellow
_exptl_crystal_colour_primary yellow
_exptl_crystal_density_diffrn 3.646
_exptl_crystal_description plate
_exptl_crystal_F_000 2172
_exptl_crystal_size_max 0.02
_exptl_crystal_size_mid 0.02
_exptl_crystal_size_min 0.002
_refine_diff_density_max 2.055
_refine_diff_density_min -1.314
_refine_diff_density_rms 0.182
_refine_ls_abs_structure_details
;
 Refined as an inversion twin.
;
_refine_ls_abs_structure_Flack 0.635(18)
_refine_ls_extinction_method none
_refine_ls_goodness_of_fit_ref 1.069
_refine_ls_hydrogen_treatment constr
_refine_ls_matrix_type full
_refine_ls_number_parameters 299
_refine_ls_number_reflns 5463
_refine_ls_number_restraints 1
_refine_ls_restrained_S_all 1.069
_refine_ls_R_factor_all 0.0180
_refine_ls_R_factor_gt 0.0176
_refine_ls_shift/su_max 0.003
_refine_ls_shift/su_mean 0.000
_refine_ls_structure_factor_coef Fsqd
_refine_ls_weighting_details 'w=1/[\s^2^(Fo^2^)+(0.0257P)^2^+2.2376P] where P=(Fo^2^+2Fc^2^)/3'
_refine_ls_weighting_scheme calc
_refine_ls_wR_factor_gt 0.0452
_refine_ls_wR_factor_ref 0.0455
_reflns_Friedel_coverage 0.872
_reflns_Friedel_fraction_full 1.000
_reflns_Friedel_fraction_max 0.916
_reflns_number_gt 5368
_reflns_number_total 5463
_reflns_threshold_expression 'I > 2\s(I)'
_cod_data_source_file d4ce00121d2.cif
_cod_data_source_block lei
_cod_depositor_comments 'Adding full bibliography for 7249449.cif.'
_cod_database_code 7249449
_shelx_shelxl_version_number 2018/3
_shelx_space_group_comment
;
The symmetry employed for this shelxl refinement is uniquely defined
by the following loop, which should always be used as a source of
symmetry information in preference to the above space-group names.
They are only intended as comments.
;
_shelx_estimated_absorpt_t_max 0.972
_shelx_estimated_absorpt_t_min 0.767
_olex2_refinement_description
;
1. Twinned data refinement
 Scales: 0.365(18)
 0.635(18)
2. Fixed Uiso
 At 1.2 times of:
  All C(H) groups
3.a Aromatic/amide H refined with riding coordinates:
 C2(H2), C3(H3), C4(H4), C5(H5), C7(H7), C8(H8), C9(H9), C11(H11), C12(H12),
 C13(H13), C14(H14)
3.b Fitted hexagon refined as free rotating group:
 N1(C1,C2,C3,C4,C5), N2(C6,C7,C8,C9,C10), N3(C11,C12,C13,C14,C15)
;
_olex2_submission_special_instructions 'No special instructions were received'

loop_
_space_group_symop_operation_xyz
'x, y, z'
'-x, -y, z+1/2'
'x+1/2, -y, z'
'-x+1/2, y, z+1/2'

loop_
_atom_site_label
_atom_site_type_symbol
_atom_site_fract_x
_atom_site_fract_y
_atom_site_fract_z
_atom_site_U_iso_or_equiv
_atom_site_adp_type
_atom_site_occupancy
_atom_site_site_symmetry_order
_atom_site_calc_flag
_atom_site_refinement_flags_posn
_atom_site_refinement_flags_adp
_atom_site_refinement_flags_occupancy
_atom_site_disorder_assembly
_atom_site_disorder_group
Np1 Np -1.51221(2) -0.02624(3) -0.48174(2) 0.01116(6) Uani 1 1 d . . . . .
Np2 Np -1.26166(2) -0.00113(2) -0.33517(2) 0.01079(7) Uani 1 1 d . . . . .
Np3 Np -1.61624(2) -0.31195(2) -0.15335(3) 0.01688(7) Uani 1 1 d . . . . .
P1 P -1.50961(12) -0.05792(19) -0.24236(14) 0.0107(4) Uani 1 1 d . . . . .
P2 P -1.26765(12) 0.04963(15) -0.57080(13) 0.0110(3) Uani 1 1 d . . . . .
O1 O -1.3456(4) -0.0007(4) -0.5006(5) 0.0166(11) Uani 1 1 d . . . . .
O8 O -1.2505(4) -0.0230(4) -0.1638(5) 0.0177(12) Uani 1 1 d . . . . .
O2 O -1.5005(4) -0.0240(5) -0.6559(5) 0.0185(13) Uani 1 1 d . . . . .
O3 O -1.4246(3) -0.0482(4) -0.3169(4) 0.0162(10) Uani 1 1 d . . . . .
O4 O -1.4997(4) -0.1691(5) -0.4887(5) 0.0226(12) Uani 1 1 d . . . . .
O5 O -1.0946(3) 0.0311(5) -0.3131(4) 0.0160(11) Uani 1 1 d . . . . .
O6 O -1.6799(3) -0.0500(4) -0.4988(4) 0.0157(10) Uani 1 1 d . . . . .
O9 O -1.2331(4) -0.1396(4) -0.3535(4) 0.0224(12) Uani 1 1 d . . . . .
O7 O -1.5266(4) 0.1159(5) -0.4738(5) 0.0245(12) Uani 1 1 d . . . . .
O10 O -1.2942(4) 0.1363(4) -0.3189(4) 0.0220(12) Uani 1 1 d . . . . .
O11 O -1.5180(4) -0.1738(5) -0.2017(4) 0.0208(12) Uani 1 1 d . . . . .
O12 O -1.7060(4) -0.1651(5) -0.1013(4) 0.0222(12) Uani 1 1 d . . . . .
O13 O -1.5625(5) -0.3211(5) -0.0321(5) 0.0286(13) Uani 1 1 d . . . . .
O15 O -1.6702(4) -0.3144(5) -0.2735(5) 0.0282(14) Uani 1 1 d . . . . .
N1 N -1.4721(3) -0.4061(4) -0.2434(4) 0.0251(15) Uani 1 1 d . . . . .
C1 C -1.4658(4) -0.5197(4) -0.2486(5) 0.0233(17) Uani 1 1 d G . . . .
C2 C -1.3875(4) -0.5687(3) -0.2950(5) 0.032(2) Uani 1 1 d G . . . .
H2 H -1.383349 -0.644703 -0.298519 0.039 Uiso 1 1 calc R . . . .
C3 C -1.3154(4) -0.5042(5) -0.3363(5) 0.036(2) Uani 1 1 d G . . . .
H3 H -1.262953 -0.537000 -0.367388 0.043 Uiso 1 1 calc R . . . .
C4 C -1.3216(4) -0.3906(4) -0.3311(5) 0.036(2) Uani 1 1 d G . . . .
H4 H -1.273317 -0.347421 -0.358717 0.044 Uiso 1 1 calc R . . . .
C5 C -1.3999(4) -0.3415(3) -0.2847(5) 0.034(2) Uani 1 1 d G . . . .
H5 H -1.404077 -0.265543 -0.281177 0.041 Uiso 1 1 calc R . . . .
N2 N -1.6165(4) -0.5251(3) -0.1599(5) 0.0230(13) Uani 1 1 d . . . . .
C6 C -1.6919(3) -0.5831(4) -0.1170(4) 0.0240(17) Uani 1 1 d G . . . .
C7 C -1.6935(4) -0.6969(4) -0.1223(5) 0.032(2) Uani 1 1 d G . . . .
H7 H -1.743910 -0.735693 -0.093553 0.038 Uiso 1 1 calc R . . . .
C8 C -1.6196(4) -0.7527(3) -0.1706(5) 0.035(2) Uani 1 1 d G . . . .
H8 H -1.620684 -0.828804 -0.174111 0.042 Uiso 1 1 calc R . . . .
C9 C -1.5442(4) -0.6947(4) -0.2135(5) 0.035(2) Uani 1 1 d G . . . .
H9 H -1.494826 -0.732000 -0.245796 0.042 Uiso 1 1 calc R . . . .
C10 C -1.5426(3) -0.5809(4) -0.2082(5) 0.0266(18) Uani 1 1 d G . . . .
N3 N -1.7600(3) -0.4093(4) -0.0743(5) 0.0257(15) Uani 1 1 d . . . . .
C11 C -1.8311(4) -0.3457(3) -0.0298(5) 0.032(2) Uani 1 1 d G . . . .
H11 H -1.826602 -0.269615 -0.031387 0.038 Uiso 1 1 calc R . . . .
C12 C -1.9087(3) -0.3957(4) 0.0170(5) 0.0335(19) Uani 1 1 d G . . . .
H12 H -1.956263 -0.353089 0.046776 0.040 Uiso 1 1 calc R . . . .
C13 C -1.9154(4) -0.5093(4) 0.0193(5) 0.034(2) Uani 1 1 d G . . . .
H13 H -1.967379 -0.542796 0.050665 0.041 Uiso 1 1 calc R . . . .
C14 C -1.8444(4) -0.5730(3) -0.0252(5) 0.032(2) Uani 1 1 d G . . . .
H14 H -1.848833 -0.649029 -0.023609 0.039 Uiso 1 1 calc R . . . .
C15 C -1.7667(4) -0.5230(4) -0.0720(5) 0.028(2) Uani 1 1 d G . . . .

loop_
_atom_site_aniso_label
_atom_site_aniso_U_11
_atom_site_aniso_U_22
_atom_site_aniso_U_33
_atom_site_aniso_U_23
_atom_site_aniso_U_13
_atom_site_aniso_U_12
Np1 0.00738(12) 0.01886(13) 0.00725(13) 0.00024(12) 0.00015(13) -0.00097(9)
Np2 0.00674(12) 0.01883(13) 0.00679(13) 0.00017(9) -0.00040(13) -0.00128(10)
Np3 0.01760(13) 0.01440(13) 0.01866(12) 0.00010(12) 0.00176(11) 0.00101(10)
P1 0.0074(8) 0.0182(10) 0.0064(8) 0.0008(7) 0.0010(6) -0.0003(6)
P2 0.0074(9) 0.0179(8) 0.0079(8) 0.0009(7) 0.0000(6) 0.0002(6)
O1 0.009(2) 0.033(3) 0.009(3) 0.0016(19) 0.001(2) -0.0054(18)
O8 0.020(3) 0.025(2) 0.008(3) -0.001(2) -0.001(2) 0.001(2)
O2 0.020(3) 0.026(3) 0.010(3) 0.005(2) 0.002(2) 0.001(2)
O3 0.006(2) 0.031(3) 0.012(3) 0.000(2) 0.0027(19) -0.002(2)
O4 0.026(3) 0.021(3) 0.021(3) 0.001(3) 0.002(2) -0.002(2)
O5 0.006(2) 0.030(3) 0.012(3) 0.001(2) 0.000(2) -0.0046(19)
O6 0.009(2) 0.028(3) 0.010(3) -0.001(2) -0.0044(19) -0.0026(19)
O9 0.023(3) 0.020(3) 0.025(3) -0.003(2) 0.000(2) 0.003(2)
O7 0.029(3) 0.019(3) 0.025(3) -0.002(3) 0.005(3) 0.002(2)
O10 0.022(3) 0.020(3) 0.024(3) -0.004(2) -0.003(2) 0.002(2)
O11 0.026(3) 0.017(3) 0.020(3) 0.002(2) 0.003(2) -0.002(2)
O12 0.020(3) 0.023(3) 0.023(3) -0.005(2) 0.005(2) 0.006(2)
O13 0.035(3) 0.026(3) 0.024(3) 0.002(2) -0.008(3) 0.003(2)
O15 0.030(3) 0.029(3) 0.026(3) -0.006(2) -0.008(3) 0.003(2)
N1 0.025(4) 0.020(4) 0.030(4) -0.002(3) -0.002(3) 0.002(3)
C1 0.022(4) 0.027(4) 0.022(4) -0.002(3) -0.002(4) 0.005(3)
C2 0.042(5) 0.030(5) 0.025(4) -0.002(4) 0.001(4) 0.008(4)
C3 0.037(5) 0.040(5) 0.030(5) 0.001(4) 0.009(5) 0.017(4)
C4 0.023(4) 0.046(5) 0.041(5) -0.006(5) 0.013(4) -0.001(4)
C5 0.036(5) 0.027(5) 0.040(5) -0.007(4) 0.011(4) 0.008(4)
N2 0.026(3) 0.016(3) 0.027(3) -0.004(3) -0.002(3) 0.004(3)
C6 0.024(4) 0.024(4) 0.024(4) 0.000(3) -0.007(3) -0.002(3)
C7 0.034(5) 0.021(4) 0.041(5) 0.003(3) -0.003(4) -0.005(3)
C8 0.036(5) 0.020(4) 0.049(7) 0.000(4) -0.013(4) 0.001(4)
C9 0.039(5) 0.025(5) 0.042(6) -0.008(4) -0.009(4) 0.008(4)
C10 0.027(4) 0.022(4) 0.031(5) -0.003(4) -0.011(4) 0.005(3)
N3 0.020(3) 0.019(3) 0.038(4) 0.001(3) 0.007(3) 0.000(3)
C11 0.025(4) 0.032(5) 0.038(5) 0.001(4) 0.015(4) 0.006(4)
C12 0.031(4) 0.034(5) 0.035(5) 0.001(5) 0.005(4) 0.000(4)
C13 0.032(5) 0.039(5) 0.031(5) -0.003(5) 0.006(4) -0.011(3)
C14 0.029(5) 0.029(5) 0.039(5) -0.003(4) 0.002(4) -0.010(4)
C15 0.034(5) 0.020(4) 0.029(5) 0.001(4) -0.008(4) -0.005(3)

loop_
_atom_type_symbol
_atom_type_description
_atom_type_scat_dispersion_real
_atom_type_scat_dispersion_imag
_atom_type_scat_source
C C 0.0033 0.0016 'International Tables Vol C Tables 4.2.6.8 and 6.1.1.4'
H H 0.0000 0.0000 'International Tables Vol C Tables 4.2.6.8 and 6.1.1.4'
N N 0.0061 0.0033 'International Tables Vol C Tables 4.2.6.8 and 6.1.1.4'
Np Np -11.4937 4.1493 'International Tables Vol C Tables 4.2.6.8 and 6.1.1.4'
O O 0.0106 0.0060 'International Tables Vol C Tables 4.2.6.8 and 6.1.1.4'
P P 0.1023 0.0942 'International Tables Vol C Tables 4.2.6.8 and 6.1.1.4'

loop_
_geom_angle_atom_site_label_1
_geom_angle_atom_site_label_2
_geom_angle_atom_site_label_3
_geom_angle
_geom_angle_site_symmetry_1
_geom_angle_site_symmetry_3
_geom_angle_publ_flag
Np2 Np1 Np2 121.716(10) 3_455 . ?
P1 Np1 Np2 62.79(3) . 3_455 ?
P1 Np1 Np2 61.52(3) . . ?
O1 Np1 Np2 154.12(14) . 3_455 ?
O1 Np1 Np2 34.77(14) . . ?
O1 Np1 P1 96.24(15) . . ?
O1 Np1 O3 67.77(18) . . ?
O1 Np1 O5 123.5(2) . 3_455 ?
O1 Np1 O6 168.6(2) . . ?
O2 Np1 Np2 122.76(13) . 3_455 ?
O2 Np1 Np2 114.52(14) . . ?
O2 Np1 P1 172.10(15) . . ?
O2 Np1 O1 79.8(2) . . ?
O2 Np1 O3 146.01(17) . . ?
O2 Np1 O5 156.57(17) . 3_455 ?
O2 Np1 O6 88.74(18) . . ?
O3 Np1 Np2 91.17(11) . 3_455 ?
O3 Np1 Np2 33.37(11) . . ?
O3 Np1 P1 28.68(11) . . ?
O4 Np1 Np2 101.24(18) . 3_455 ?
O4 Np1 Np2 90.78(18) . . ?
O4 Np1 P1 85.9(2) . . ?
O4 Np1 O1 91.5(2) . . ?
O4 Np1 O2 87.3(3) . . ?
O4 Np1 O3 83.7(2) . . ?
O4 Np1 O5 93.9(2) . 3_455 ?
O4 Np1 O6 88.4(2) . . ?
O5 Np1 Np2 34.14(11) 3_455 3_455 ?
O5 Np1 Np2 88.87(11) 3_455 . ?
O5 Np1 P1 28.66(11) 3_455 . ?
O5 Np1 O3 57.10(16) 3_455 . ?
O6 Np1 Np2 36.23(12) . 3_455 ?
O6 Np1 Np2 156.67(12) . . ?
O6 Np1 P1 95.17(13) . . ?
O6 Np1 O3 123.55(17) . . ?
O6 Np1 O5 67.94(17) . 3_455 ?
O7 Np1 Np2 89.8(2) . . ?
O7 Np1 Np2 77.76(18) . 3_455 ?
O7 Np1 P1 93.6(2) . . ?
O7 Np1 O1 89.4(2) . . ?
O7 Np1 O2 93.2(3) . . ?
O7 Np1 O3 96.4(2) . . ?
O7 Np1 O4 179.0(3) . . ?
O7 Np1 O5 85.3(2) . 3_455 ?
O7 Np1 O6 90.7(2) . . ?
Np1 Np2 Np1 122.580(10) 3 . ?
P2 Np2 Np1 61.42(3) . . ?
P2 Np2 Np1 62.31(3) . 3 ?
O1 Np2 Np1 33.11(12) . . ?
O1 Np2 Np1 89.54(12) . 3 ?
O1 Np2 P2 28.94(12) . . ?
O1 Np2 O6 57.59(16) . 3 ?
O8 Np2 Np1 121.78(14) . . ?
O8 Np2 Np1 115.22(14) . 3 ?
O8 Np2 P2 174.84(14) . . ?
O8 Np2 O1 154.75(18) . . ?
O8 Np2 O3 86.42(18) . . ?
O8 Np2 O5 80.31(19) . . ?
O8 Np2 O6 147.65(18) . 3 ?
O3 Np2 Np1 35.59(12) . . ?
O3 Np2 Np1 155.65(12) . 3 ?
O3 Np2 P2 96.98(13) . . ?
O3 Np2 O1 68.33(17) . . ?
O3 Np2 O5 166.42(19) . . ?
O3 Np2 O6 125.89(17) . 3 ?
O5 Np2 Np1 157.87(13) . . ?
O5 Np2 Np1 35.93(13) . 3 ?
O5 Np2 P2 96.46(14) . . ?
O5 Np2 O1 124.89(19) . . ?
O5 Np2 O6 67.49(17) . 3 ?
O6 Np2 Np1 90.39(10) 3 . ?
O6 Np2 Np1 33.97(10) 3 3 ?
O6 Np2 P2 28.98(11) 3 . ?
O9 Np2 Np1 79.36(18) . 3 ?
O9 Np2 Np1 93.43(18) . . ?
O9 Np2 P2 93.47(19) . . ?
O9 Np2 O1 89.4(2) . . ?
O9 Np2 O8 90.4(2) . . ?
O9 Np2 O3 90.0(2) . . ?
O9 Np2 O5 87.3(2) . . ?
O9 Np2 O6 91.0(2) . 3 ?
O10 Np2 Np1 101.85(18) . 3 ?
O10 Np2 Np1 84.52(17) . . ?
O10 Np2 P2 85.67(19) . . ?
O10 Np2 O1 88.9(2) . . ?
O10 Np2 O8 90.6(2) . . ?
O10 Np2 O3 88.3(2) . . ?
O10 Np2 O5 94.7(2) . . ?
O10 Np2 O6 89.1(2) . 3 ?
O10 Np2 O9 177.9(3) . . ?
O11 Np3 O12 80.5(2) . . ?
O11 Np3 N1 74.38(19) . . ?
O11 Np3 N2 137.31(19) . . ?
O11 Np3 N3 159.52(18) . . ?
O12 Np3 N1 154.72(18) . . ?
O12 Np3 N2 142.21(18) . . ?
O12 Np3 N3 79.09(18) . . ?
O13 Np3 O11 92.3(3) . . ?
O13 Np3 O12 90.8(2) . . ?
O13 Np3 N1 92.9(2) . . ?
O13 Np3 N2 88.1(2) . . ?
O13 Np3 N3 86.6(3) . . ?
O15 Np3 O11 91.2(3) . . ?
O15 Np3 O12 92.6(2) . . ?
O15 Np3 O13 175.4(2) . . ?
O15 Np3 N1 85.3(2) . . ?
O15 Np3 N2 87.3(2) . . ?
O15 Np3 N3 91.1(2) . . ?
N2 Np3 N1 62.97(16) . . ?
N3 Np3 N1 126.09(14) . . ?
N3 Np3 N2 63.14(16) . . ?
O2 P1 Np1 131.5(3) 2_255 . ?
O2 P1 O3 110.6(3) 2_255 . ?
O2 P1 O5 112.5(3) 2_255 3_455 ?
O3 P1 Np1 51.00(19) . . ?
O5 P1 Np1 50.8(2) 3_455 . ?
O5 P1 O3 101.3(3) 3_455 . ?
O11 P1 Np1 117.6(2) . . ?
O11 P1 O2 110.9(3) . 2_255 ?
O11 P1 O3 110.8(3) . . ?
O11 P1 O5 110.5(3) . 3_455 ?
O1 P2 Np2 50.2(2) . . ?
O8 P2 Np2 131.6(2) 4_254 . ?
O8 P2 O1 111.1(3) 4_254 . ?
O8 P2 O6 111.0(3) 4_254 3 ?
O6 P2 Np2 51.80(19) 3 . ?
O6 P2 O1 101.3(3) 3 . ?
O12 P2 Np2 116.7(2) 2_254 . ?
O12 P2 O1 110.8(3) 2_254 . ?
O12 P2 O8 111.6(3) 2_254 4_254 ?
O12 P2 O6 110.6(3) 2_254 3 ?
Np1 O1 Np2 112.1(2) . . ?
P2 O1 Np1 143.7(3) . . ?
P2 O1 Np2 100.8(2) . . ?
P2 O8 Np2 137.2(3) 4_255 . ?
P1 O2 Np1 139.5(4) 2_254 . ?
Np2 O3 Np1 111.04(19) . . ?
P1 O3 Np1 100.3(2) . . ?
P1 O3 Np2 145.7(3) . . ?
Np2 O5 Np1 109.9(2) . 3 ?
P1 O5 Np1 100.5(2) 3 3 ?
P1 O5 Np2 149.5(3) 3 . ?
Np1 O6 Np2 109.80(18) . 3_455 ?
P2 O6 Np1 147.1(3) 3_455 . ?
P2 O6 Np2 99.2(2) 3_455 3_455 ?
P1 O11 Np3 147.1(4) . . ?
P2 O12 Np3 160.4(4) 2_255 . ?
C1 N1 Np3 120.7(2) . . ?
C1 N1 C5 120.0 . . ?
C5 N1 Np3 119.3(2) . . ?
N1 C1 C2 120.0 . . ?
N1 C1 C10 117.5(4) . . ?
C2 C1 C10 122.5(4) . . ?
C3 C2 C1 120.0 . . ?
C2 C3 C4 120.0 . . ?
C5 C4 C3 120.0 . . ?
C4 C5 N1 120.0 . . ?
C6 N2 Np3 119.8(3) . . ?
C6 N2 C10 120.0 . . ?
C10 N2 Np3 120.2(3) . . ?
N2 C6 C7 120.0 . . ?
N2 C6 C15 118.0(4) . . ?
C7 C6 C15 122.0(4) . . ?
C6 C7 C8 120.0 . . ?
C9 C8 C7 120.0 . . ?
C8 C9 C10 120.0 . . ?
N2 C10 C1 118.5(4) . . ?
C9 C10 C1 121.4(4) . . ?
C9 C10 N2 120.0 . . ?
C11 N3 Np3 118.3(2) . . ?
C11 N3 C15 120.0 . . ?
C15 N3 Np3 121.7(2) . . ?
N3 C11 C12 120.0 . . ?
C11 C12 C13 120.0 . . ?
C14 C13 C12 120.0 . . ?
C13 C14 C15 120.0 . . ?
N3 C15 C6 117.4(4) . . ?
C14 C15 C6 122.6(4) . . ?
C14 C15 N3 120.0 . . ?

loop_
_geom_bond_atom_site_label_1
_geom_bond_atom_site_label_2
_geom_bond_distance
_geom_bond_site_symmetry_2
_geom_bond_publ_flag
Np1 Np2 4.0000(4) 3_455 ?
Np1 Np2 4.0113(4) . ?
Np1 P1 3.1664(19) . ?
Np1 O1 2.365(5) . ?
Np1 O2 2.292(7) . ?
Np1 O3 2.501(5) . ?
Np1 O4 1.753(6) . ?
Np1 O5 2.497(5) 3_455 ?
Np1 O6 2.376(4) . ?
Np1 O7 1.749(5) . ?
Np2 P2 3.1558(18) . ?
Np2 O1 2.469(6) . ?
Np2 O8 2.270(6) . ?
Np2 O3 2.364(5) . ?
Np2 O5 2.388(5) . ?
Np2 O6 2.513(5) 3 ?
Np2 O9 1.753(5) . ?
Np2 O10 1.751(5) . ?
Np3 O11 2.265(6) . ?
Np3 O12 2.292(5) . ?
Np3 O13 1.764(6) . ?
Np3 O15 1.749(6) . ?
Np3 N1 2.605(4) . ?
Np3 N2 2.602(3) . ?
Np3 N3 2.557(4) . ?
P1 O2 1.519(6) 2_255 ?
P1 O3 1.545(5) . ?
P1 O5 1.544(5) 3_455 ?
P1 O11 1.516(6) . ?
P2 O1 1.555(5) . ?
P2 O8 1.530(6) 4_254 ?
P2 O6 1.549(5) 3 ?
P2 O12 1.511(6) 2_254 ?
N1 C1 1.3900 . ?
N1 C5 1.3900 . ?
C1 C2 1.3900 . ?
C1 C10 1.412(5) . ?
C2 C3 1.3900 . ?
C3 C4 1.3900 . ?
C4 C5 1.3900 . ?
N2 C6 1.3900 . ?
N2 C10 1.3900 . ?
C6 C7 1.3900 . ?
C6 C15 1.408(5) . ?
C7 C8 1.3900 . ?
C8 C9 1.3900 . ?
C9 C10 1.3900 . ?
N3 C11 1.3900 . ?
N3 C15 1.3900 . ?
C11 C12 1.3900 . ?
C12 C13 1.3900 . ?
C13 C14 1.3900 . ?
C14 C15 1.3900 . ?

loop_
_twin_individual_id
_twin_individual_mass_fraction_refined
1 0.365(18)
2 0.635(18)
